data_4067568
loop_
_publ_author_name
'Semproni, Scott P.'
'McNeil, W. Stephen'
'Baillie, Rhett A.'
'Patrick, Brian O.'
'Campana, Charles F.'
'Legzdins, Peter'

_publ_section_title
;
 Ground-State Electronic Asymmetry in Cp*W(NO)(\h1-isonitrile)2Complexes
;
_journal_issue 4
_journal_name_full Organometallics
_journal_page_first 867
_journal_paper_doi 10.1021/om901018n
_journal_volume 29
_journal_year 2010
_chemical_formula_sum 'C28 H33 N3 O W'
_chemical_formula_weight 611.42
_chemical_name_systematic
;
 ?
;
_space_group_IT_number 14
_symmetry_cell_setting monoclinic
_symmetry_space_group_name_Hall '-P 2ybc'
_symmetry_space_group_name_H-M 'P 1 21/c 1'
_atom_sites_solution_hydrogens geom
_atom_sites_solution_primary direct
_atom_sites_solution_secondary difmap
_audit_creation_method SHELXL-97
_cell_angle_alpha 90.00
_cell_angle_beta 90.087(2)
_cell_angle_gamma 90.00
_cell_formula_units_Z 8
_cell_length_a 14.3244(8)
_cell_length_b 24.9425(12)
_cell_length_c 13.9735(7)
_cell_measurement_reflns_used 5067
_cell_measurement_temperature 173(2)
_cell_measurement_theta_max 27.30
_cell_measurement_theta_min 2.10
_cell_volume 4992.5(4)
_computing_structure_refinement 'SHELXL-97 (Sheldrick, 1997)'
_diffrn_ambient_temperature 173.0(1)
_diffrn_measured_fraction_theta_full 0.955
_diffrn_measured_fraction_theta_max 0.955
_diffrn_measurement_device_type 'Bruker X8 APEX II'
_diffrn_measurement_method 'area detector'
_diffrn_radiation_monochromator graphite
_diffrn_radiation_source 'fine-focus sealed tube'
_diffrn_radiation_type MoK\a
_diffrn_radiation_wavelength 0.71073
_diffrn_reflns_av_R_equivalents 0.0767
_diffrn_reflns_av_sigmaI/netI 0.0942
_diffrn_reflns_limit_h_max 17
_diffrn_reflns_limit_h_min -13
_diffrn_reflns_limit_k_max 30
_diffrn_reflns_limit_k_min -30
_diffrn_reflns_limit_l_max 16
_diffrn_reflns_limit_l_min -14
_diffrn_reflns_number 32123
_diffrn_reflns_theta_full 25.35
_diffrn_reflns_theta_max 25.35
_diffrn_reflns_theta_min 1.63
_exptl_absorpt_coefficient_mu 4.652
_exptl_absorpt_correction_T_max 0.792
_exptl_absorpt_correction_T_min 0.550
_exptl_absorpt_correction_type multi-scan
_exptl_crystal_colour red
_exptl_crystal_density_diffrn 1.627
_exptl_crystal_density_method 'not measured'
_exptl_crystal_description square
_exptl_crystal_F_000 2432
_exptl_crystal_size_max 0.25
_exptl_crystal_size_mid 0.20
_exptl_crystal_size_min 0.05
_refine_diff_density_max 6.027
_refine_diff_density_min -3.097
_refine_diff_density_rms 0.257
_refine_ls_extinction_method none
_refine_ls_goodness_of_fit_ref 1.058
_refine_ls_hydrogen_treatment constr
_refine_ls_matrix_type full
_refine_ls_number_parameters 422
_refine_ls_number_reflns 8734
_refine_ls_number_restraints 1020
_refine_ls_restrained_S_all 1.005
_refine_ls_R_factor_all 0.1040
_refine_ls_R_factor_gt 0.0697
_refine_ls_shift/su_max 0.001
_refine_ls_shift/su_mean 0.000
_refine_ls_structure_factor_coef Fsqd
_refine_ls_weighting_details 'calc w=1/[\s^2^(Fo^2^)+(0.0976P)^2^+0.0000P] where P=(Fo^2^+2Fc^2^)/3'
_refine_ls_weighting_scheme calc
_refine_ls_wR_factor_gt 0.1630
_refine_ls_wR_factor_ref 0.1800
_reflns_number_gt 5882
_reflns_number_total 8734
_reflns_threshold_expression >2sigma(I)
_cod_data_source_file om901018n_si_001.cif
_cod_data_source_block pl364c
_cod_original_sg_symbol_H-M 'P 21/c'
_cod_database_code 4067568

loop_
_symmetry_equiv_pos_as_xyz
'x, y, z'
'-x, y+1/2, -z+1/2'
'-x, -y, -z'
'x, -y-1/2, z-1/2'

loop_
_atom_site_label
_atom_site_type_symbol
_atom_site_fract_x
_atom_site_fract_y
_atom_site_fract_z
_atom_site_U_iso_or_equiv
_atom_site_adp_type
_atom_site_occupancy
_atom_site_symmetry_multiplicity
_atom_site_calc_flag
_atom_site_refinement_flags
W1 W 0.06974(8) 0.835091(17) 0.78435(5) 0.02456(19) Uani 1 1 d U
C1A C 0.1578(16) 0.8397(6) 0.6490(14) 0.0393(16) Uani 1 1 d U
C2A C 0.0931(13) 0.7923(5) 0.6343(12) 0.0346(18) Uani 1 1 d U
C3A C -0.0001(14) 0.8104(5) 0.6358(12) 0.0320(16) Uani 1 1 d U
C4A C -0.0006(14) 0.8689(5) 0.6407(12) 0.0330(16) Uani 1 1 d U
C5A C 0.0893(13) 0.8848(5) 0.6429(11) 0.0345(17) Uani 1 1 d U
C6A C 0.2525(15) 0.8358(8) 0.6433(17) 0.058(3) Uani 1 1 d U
H6AA H 0.2726 0.8440 0.5779 0.087 Uiso 1 1 calc R
H6AB H 0.2718 0.7993 0.6600 0.087 Uiso 1 1 calc R
H6AC H 0.2813 0.8613 0.6879 0.087 Uiso 1 1 calc R
C7A C 0.1190(14) 0.7349(6) 0.6282(16) 0.045(3) Uani 1 1 d U
H7AA H 0.1553 0.7287 0.5699 0.067 Uiso 1 1 calc R
H7AB H 0.0623 0.7130 0.6266 0.067 Uiso 1 1 calc R
H7AC H 0.1566 0.7251 0.6842 0.067 Uiso 1 1 calc R
C8A C -0.0860(15) 0.7734(5) 0.6215(12) 0.037(2) Uani 1 1 d U
H8AA H -0.0808 0.7549 0.5599 0.056 Uiso 1 1 calc R
H8AB H -0.1431 0.7950 0.6222 0.056 Uiso 1 1 calc R
H8AC H -0.0883 0.7470 0.6732 0.056 Uiso 1 1 calc R
C9A C -0.0808(16) 0.9013(5) 0.6332(11) 0.035(2) Uani 1 1 d U
H9AA H -0.0906 0.9114 0.5661 0.052 Uiso 1 1 calc R
H9AB H -0.0724 0.9338 0.6718 0.052 Uiso 1 1 calc R
H9AC H -0.1353 0.8814 0.6565 0.052 Uiso 1 1 calc R
C10A C 0.1237(14) 0.9414(6) 0.6438(14) 0.044(3) Uani 1 1 d U
H10A H 0.1284 0.9547 0.5780 0.066 Uiso 1 1 calc R
H10B H 0.1853 0.9428 0.6743 0.066 Uiso 1 1 calc R
H10C H 0.0799 0.9639 0.6798 0.066 Uiso 1 1 calc R
N1A N 0.1714(11) 0.8420(4) 0.8708(10) 0.0315(16) Uani 1 1 d U
O1A O 0.2327(10) 0.8436(4) 0.9287(10) 0.0430(18) Uani 1 1 d U
C11A C 0.0234(13) 0.7690(6) 0.8393(12) 0.0288(19) Uani 1 1 d U
N2A N -0.0038(11) 0.7257(5) 0.8695(10) 0.0341(19) Uani 1 1 d U
C12A C 0.0172(19) 0.6694(6) 0.8783(15) 0.039(2) Uani 1 1 d U
C13A C 0.1128(15) 0.6580(6) 0.8848(13) 0.038(2) Uani 1 1 d U
C14A C 0.1358(17) 0.6020(6) 0.8939(13) 0.051(3) Uani 1 1 d U
H14A H 0.1983 0.5901 0.9017 0.061 Uiso 1 1 calc R
C15A C 0.0591(17) 0.5655(6) 0.8904(12) 0.050(3) Uani 1 1 d U
H15A H 0.0732 0.5284 0.8959 0.059 Uiso 1 1 calc R
C16A C -0.0314(16) 0.5787(6) 0.8801(13) 0.048(3) Uani 1 1 d U
H16A H -0.0788 0.5521 0.8790 0.058 Uiso 1 1 calc R
C17A C -0.0544(16) 0.6356(6) 0.8706(11) 0.038(2) Uani 1 1 d U
C18A C 0.1921(15) 0.6969(7) 0.8833(15) 0.055(3) Uani 1 1 d U
H18A H 0.2514 0.6773 0.8833 0.082 Uiso 1 1 calc R
H18B H 0.1890 0.7199 0.9401 0.082 Uiso 1 1 calc R
H18C H 0.1880 0.7191 0.8256 0.082 Uiso 1 1 calc R
C19A C -0.1472(16) 0.6510(7) 0.8611(15) 0.050(3) Uani 1 1 d U
H19A H -0.1575 0.6659 0.7970 0.075 Uiso 1 1 calc R
H19B H -0.1620 0.6783 0.9093 0.075 Uiso 1 1 calc R
H19C H -0.1877 0.6198 0.8703 0.075 Uiso 1 1 calc R
C20A C -0.0064(13) 0.8858(6) 0.8560(12) 0.0285(17) Uani 1 1 d U
N3A N -0.0512(11) 0.9192(4) 0.8984(10) 0.0329(18) Uani 1 1 d U
C21A C -0.0932(13) 0.9513(5) 0.9652(12) 0.0280(18) Uani 1 1 d U
C22A C -0.0949(13) 0.9356(5) 1.0599(13) 0.0306(19) Uani 1 1 d U
C23A C -0.1399(14) 0.9669(6) 1.1297(14) 0.037(2) Uani 1 1 d U
H23A H -0.1449 0.9557 1.1945 0.044 Uiso 1 1 calc R
C24A C -0.1769(14) 1.0158(6) 1.0975(13) 0.038(2) Uani 1 1 d U
H24A H -0.2053 1.0387 1.1434 0.046 Uiso 1 1 calc R
C25A C -0.1749(14) 1.0321(6) 1.0077(13) 0.037(2) Uani 1 1 d U
H25A H -0.2024 1.0656 0.9916 0.044 Uiso 1 1 calc R
C26A C -0.1322(13) 1.0006(6) 0.9332(13) 0.0310(18) Uani 1 1 d U
C27A C -0.0468(15) 0.8818(6) 1.0868(13) 0.043(3) Uani 1 1 d U
H27A H 0.0193 0.8834 1.0691 0.064 Uiso 1 1 calc R
H27B H -0.0771 0.8523 1.0524 0.064 Uiso 1 1 calc R
H27C H -0.0523 0.8759 1.1559 0.064 Uiso 1 1 calc R
C28A C -0.1293(14) 1.0174(6) 0.8387(12) 0.036(2) Uani 1 1 d U
H28A H -0.1544 1.0539 0.8340 0.053 Uiso 1 1 calc R
H28B H -0.1669 0.9932 0.7992 0.053 Uiso 1 1 calc R
H28C H -0.0645 1.0171 0.8162 0.053 Uiso 1 1 calc R
W2 W 0.57212(8) 0.671204(19) 0.20795(5) 0.0325(2) Uani 1 1 d U
C1B C 0.6628(16) 0.6787(6) 0.3440(14) 0.0393(16) Uani 1 1 d U
C2B C 0.5962(13) 0.7165(6) 0.3445(12) 0.0346(18) Uani 1 1 d U
C3B C 0.5063(14) 0.6960(5) 0.3557(12) 0.0320(16) Uani 1 1 d U
C4B C 0.5119(14) 0.6399(5) 0.3524(12) 0.0330(16) Uani 1 1 d U
C5B C 0.6094(13) 0.6254(6) 0.3502(12) 0.0345(17) Uani 1 1 d U
C6B C 0.7630(16) 0.6770(8) 0.3522(16) 0.058(3) Uani 1 1 d U
H6BA H 0.7815 0.6890 0.4163 0.087 Uiso 1 1 calc R
H6BB H 0.7907 0.7008 0.3041 0.087 Uiso 1 1 calc R
H6BC H 0.7848 0.6403 0.3418 0.087 Uiso 1 1 calc R
C7B C 0.6215(14) 0.7750(6) 0.3688(15) 0.045(3) Uani 1 1 d U
H7BA H 0.6054 0.7824 0.4356 0.067 Uiso 1 1 calc R
H7BB H 0.5866 0.7992 0.3268 0.067 Uiso 1 1 calc R
H7BC H 0.6886 0.7804 0.3594 0.067 Uiso 1 1 calc R
C8B C 0.4201(15) 0.7265(5) 0.3681(12) 0.037(2) Uani 1 1 d U
H8BA H 0.4144 0.7377 0.4351 0.056 Uiso 1 1 calc R
H8BB H 0.3666 0.7040 0.3508 0.056 Uiso 1 1 calc R
H8BC H 0.4214 0.7582 0.3268 0.056 Uiso 1 1 calc R
C9B C 0.4284(16) 0.5992(5) 0.3621(11) 0.035(2) Uani 1 1 d U
H9BA H 0.4223 0.5880 0.4290 0.052 Uiso 1 1 calc R
H9BB H 0.4404 0.5677 0.3220 0.052 Uiso 1 1 calc R
H9BC H 0.3704 0.6166 0.3412 0.052 Uiso 1 1 calc R
C10B C 0.6541(14) 0.5690(6) 0.3501(13) 0.044(3) Uani 1 1 d U
H10D H 0.6981 0.5660 0.4037 0.066 Uiso 1 1 calc R
H10E H 0.6875 0.5634 0.2898 0.066 Uiso 1 1 calc R
H10F H 0.6052 0.5418 0.3568 0.066 Uiso 1 1 calc R
N1B N 0.6578(12) 0.6651(4) 0.1149(11) 0.0315(16) Uani 1 1 d U
O1B O 0.7180(10) 0.6606(4) 0.0600(10) 0.0430(18) Uani 1 1 d U
C11B C 0.5164(13) 0.7363(6) 0.1484(12) 0.0288(19) Uani 1 1 d U
N2B N 0.4859(12) 0.7790(5) 0.1252(10) 0.0341(19) Uani 1 1 d U
C12B C 0.5129(19) 0.8348(6) 0.1232(15) 0.039(2) Uani 1 1 d U
C13B C 0.5997(14) 0.8516(6) 0.1091(11) 0.038(2) Uani 1 1 d U
C14B C 0.6119(16) 0.9092(7) 0.1057(13) 0.051(3) Uani 1 1 d U
H14B H 0.6728 0.9242 0.1029 0.061 Uiso 1 1 calc R
C15B C 0.5384(16) 0.9405(7) 0.1063(13) 0.050(3) Uani 1 1 d U
H15B H 0.5481 0.9779 0.0971 0.059 Uiso 1 1 calc R
C16B C 0.4482(16) 0.9232(6) 0.1193(12) 0.048(3) Uani 1 1 d U
H16B H 0.3980 0.9479 0.1243 0.058 Uiso 1 1 calc R
C17B C 0.4332(17) 0.8687(5) 0.1250(11) 0.038(2) Uani 1 1 d U
C18B C 0.6813(15) 0.8147(8) 0.1030(15) 0.055(3) Uani 1 1 d U
H18D H 0.6750 0.7920 0.0461 0.082 Uiso 1 1 calc R
H18E H 0.6835 0.7921 0.1603 0.082 Uiso 1 1 calc R
H18F H 0.7389 0.8357 0.0985 0.082 Uiso 1 1 calc R
C19B C 0.3341(15) 0.8490(7) 0.1427(14) 0.050(3) Uani 1 1 d U
H19D H 0.2975 0.8777 0.1725 0.075 Uiso 1 1 calc R
H19E H 0.3357 0.8179 0.1854 0.075 Uiso 1 1 calc R
H19F H 0.3053 0.8389 0.0817 0.075 Uiso 1 1 calc R
C20B C 0.4896(13) 0.6161(6) 0.1335(12) 0.0285(17) Uani 1 1 d U
N3B N 0.4513(11) 0.5815(5) 0.1008(10) 0.0329(18) Uani 1 1 d U
C21B C 0.4051(13) 0.5478(5) 0.0333(12) 0.0280(18) Uani 1 1 d U
C22B C 0.4037(13) 0.5604(5) -0.0637(13) 0.0306(19) Uani 1 1 d U
C23B C 0.3661(14) 0.5264(6) -0.1253(14) 0.037(2) Uani 1 1 d U
H23B H 0.3696 0.5349 -0.1915 0.044 Uiso 1 1 calc R
C24B C 0.3220(14) 0.4790(6) -0.0996(13) 0.038(2) Uani 1 1 d U
H24B H 0.2954 0.4555 -0.1456 0.046 Uiso 1 1 calc R
C25B C 0.3191(14) 0.4679(6) 0.0008(13) 0.037(2) Uani 1 1 d U
H25B H 0.2850 0.4377 0.0231 0.044 Uiso 1 1 calc R
C26B C 0.3642(13) 0.4995(6) 0.0645(13) 0.0310(18) Uani 1 1 d U
C27B C 0.4506(15) 0.6118(6) -0.0992(13) 0.043(3) Uani 1 1 d U
H27D H 0.4459 0.6136 -0.1691 0.064 Uiso 1 1 calc R
H27E H 0.5165 0.6117 -0.0804 0.064 Uiso 1 1 calc R
H27F H 0.4194 0.6430 -0.0710 0.064 Uiso 1 1 calc R
C28B C 0.3684(14) 0.4858(6) 0.1695(12) 0.036(2) Uani 1 1 d U
H28D H 0.4338 0.4824 0.1895 0.053 Uiso 1 1 calc R
H28E H 0.3360 0.4518 0.1807 0.053 Uiso 1 1 calc R
H28F H 0.3383 0.5143 0.2066 0.053 Uiso 1 1 calc R

loop_
_atom_site_aniso_label
_atom_site_aniso_U_11
_atom_site_aniso_U_22
_atom_site_aniso_U_33
_atom_site_aniso_U_23
_atom_site_aniso_U_13
_atom_site_aniso_U_12
W1 0.0409(5) 0.0105(2) 0.0223(3) 0.0012(2) 0.0000(4) 0.0003(3)
C1A 0.056(4) 0.028(4) 0.033(4) -0.004(5) 0.006(3) 0.001(3)
C2A 0.053(4) 0.023(3) 0.027(4) 0.000(3) 0.000(5) 0.002(3)
C3A 0.057(4) 0.012(3) 0.027(3) 0.002(3) -0.013(4) 0.003(3)
C4A 0.061(4) 0.014(3) 0.024(3) -0.006(3) -0.004(4) 0.004(3)
C5A 0.057(4) 0.024(3) 0.023(4) -0.005(3) 0.008(5) 0.005(3)
C6A 0.046(4) 0.092(9) 0.035(7) -0.029(7) -0.017(5) 0.000(5)
C7A 0.049(7) 0.031(4) 0.054(7) -0.017(5) -0.010(8) 0.003(4)
C8A 0.053(5) 0.023(4) 0.036(6) -0.007(4) -0.002(7) 0.000(5)
C9A 0.058(5) 0.024(4) 0.022(5) 0.000(4) -0.009(8) 0.005(5)
C10A 0.069(9) 0.028(4) 0.036(7) 0.007(4) -0.009(7) 0.006(4)
N1A 0.048(5) 0.011(4) 0.036(4) 0.000(3) 0.000(3) 0.003(4)
O1A 0.038(5) 0.039(4) 0.053(5) -0.006(3) -0.002(4) -0.009(5)
C11A 0.038(5) 0.024(3) 0.025(4) -0.003(3) 0.008(5) 0.004(4)
N2A 0.057(6) 0.019(3) 0.026(5) 0.007(3) 0.008(6) -0.006(4)
C12A 0.072(5) 0.023(3) 0.023(5) -0.008(4) 0.007(8) -0.011(4)
C13A 0.071(5) 0.028(4) 0.014(5) -0.002(4) 0.003(7) -0.007(4)
C14A 0.089(7) 0.030(4) 0.033(7) -0.004(5) -0.003(7) -0.012(4)
C15A 0.096(7) 0.023(4) 0.030(6) -0.001(4) -0.001(8) -0.011(4)
C16A 0.094(7) 0.023(4) 0.028(6) -0.008(4) 0.002(8) -0.010(5)
C17A 0.076(5) 0.024(4) 0.014(5) 0.007(4) 0.007(8) -0.008(4)
C18A 0.061(6) 0.043(6) 0.060(9) 0.000(6) 0.002(9) -0.007(5)
C19A 0.069(6) 0.042(6) 0.039(7) 0.002(5) 0.004(8) -0.013(5)
C20A 0.037(5) 0.024(4) 0.024(4) 0.004(3) 0.001(4) -0.001(4)
N3A 0.041(5) 0.021(4) 0.036(4) 0.001(3) -0.001(5) 0.002(4)
C21A 0.032(5) 0.016(3) 0.036(4) -0.005(3) -0.004(5) 0.000(4)
C22A 0.031(5) 0.019(4) 0.042(4) -0.004(3) 0.003(6) -0.004(4)
C23A 0.047(6) 0.030(4) 0.033(5) -0.004(3) 0.002(6) -0.010(5)
C24A 0.054(6) 0.021(4) 0.040(4) -0.017(4) -0.002(7) -0.013(5)
C25A 0.054(7) 0.016(4) 0.040(4) -0.010(3) 0.003(6) -0.003(5)
C26A 0.026(5) 0.027(4) 0.040(4) 0.003(3) -0.001(6) 0.001(4)
C27A 0.065(8) 0.019(4) 0.044(7) 0.004(4) -0.001(7) -0.009(5)
C28A 0.040(6) 0.033(5) 0.034(4) -0.005(4) -0.004(6) 0.004(6)
W2 0.0474(5) 0.0195(3) 0.0306(4) -0.0064(2) -0.0049(5) 0.0036(3)
C1B 0.056(4) 0.028(4) 0.033(4) -0.004(5) 0.006(3) 0.001(3)
C2B 0.053(4) 0.023(3) 0.027(4) 0.000(3) 0.000(5) 0.002(3)
C3B 0.057(4) 0.012(3) 0.027(3) 0.002(3) -0.013(4) 0.003(3)
C4B 0.061(4) 0.014(3) 0.024(3) -0.006(3) -0.004(4) 0.004(3)
C5B 0.057(4) 0.024(3) 0.023(4) -0.005(3) 0.008(5) 0.005(3)
C6B 0.046(4) 0.092(9) 0.035(7) -0.029(7) -0.017(5) 0.000(5)
C7B 0.049(7) 0.031(4) 0.054(7) -0.017(5) -0.010(8) 0.003(4)
C8B 0.053(5) 0.023(4) 0.036(6) -0.007(4) -0.002(7) 0.000(5)
C9B 0.058(5) 0.024(4) 0.022(5) 0.000(4) -0.009(8) 0.005(5)
C10B 0.069(9) 0.028(4) 0.036(7) 0.007(4) -0.009(7) 0.006(4)
N1B 0.048(5) 0.011(4) 0.036(4) 0.000(3) 0.000(3) 0.003(4)
O1B 0.038(5) 0.039(4) 0.053(5) -0.006(3) -0.002(4) -0.009(5)
C11B 0.038(5) 0.024(3) 0.025(4) -0.003(3) 0.008(5) 0.004(4)
N2B 0.057(6) 0.019(3) 0.026(5) 0.007(3) 0.008(6) -0.006(4)
C12B 0.072(5) 0.023(3) 0.023(5) -0.008(4) 0.007(8) -0.011(4)
C13B 0.071(5) 0.028(4) 0.014(5) -0.002(4) 0.003(7) -0.007(4)
C14B 0.089(7) 0.030(4) 0.033(7) -0.004(5) -0.003(7) -0.012(4)
C15B 0.096(7) 0.023(4) 0.030(6) -0.001(4) -0.001(8) -0.011(4)
C16B 0.094(7) 0.023(4) 0.028(6) -0.008(4) 0.002(8) -0.010(5)
C17B 0.076(5) 0.024(4) 0.014(5) 0.007(4) 0.007(8) -0.008(4)
C18B 0.061(6) 0.043(6) 0.060(9) 0.000(6) 0.002(9) -0.007(5)
C19B 0.069(6) 0.042(6) 0.039(7) 0.002(5) 0.004(8) -0.013(5)
C20B 0.037(5) 0.024(4) 0.024(4) 0.004(3) 0.001(4) -0.001(4)
N3B 0.041(5) 0.021(4) 0.036(4) 0.001(3) -0.001(5) 0.002(4)
C21B 0.032(5) 0.016(3) 0.036(4) -0.005(3) -0.004(5) 0.000(4)
C22B 0.031(5) 0.019(4) 0.042(4) -0.004(3) 0.003(6) -0.004(4)
C23B 0.047(6) 0.030(4) 0.033(5) -0.004(3) 0.002(6) -0.010(5)
C24B 0.054(6) 0.021(4) 0.040(4) -0.017(4) -0.002(7) -0.013(5)
C25B 0.054(7) 0.016(4) 0.040(4) -0.010(3) 0.003(6) -0.003(5)
C26B 0.026(5) 0.027(4) 0.040(4) 0.003(3) -0.001(6) 0.001(4)
C27B 0.065(8) 0.019(4) 0.044(7) 0.004(4) -0.001(7) -0.009(5)
C28B 0.040(6) 0.033(5) 0.034(4) -0.005(4) -0.004(6) 0.004(6)

loop_
_atom_type_symbol
_atom_type_description
_atom_type_scat_dispersion_real
_atom_type_scat_dispersion_imag
_atom_type_scat_source
C C 0.0033 0.0016 'International Tables Vol C Tables 4.2.6.8 and 6.1.1.4'
H H 0.0000 0.0000 'International Tables Vol C Tables 4.2.6.8 and 6.1.1.4'
N N 0.0061 0.0033 'International Tables Vol C Tables 4.2.6.8 and 6.1.1.4'
O O 0.0106 0.0060 'International Tables Vol C Tables 4.2.6.8 and 6.1.1.4'
W W -0.8490 6.8722 'International Tables Vol C Tables 4.2.6.8 and 6.1.1.4'

loop_
_geom_angle_atom_site_label_1
_geom_angle_atom_site_label_2
_geom_angle_atom_site_label_3
_geom_angle
N1A W1 C11A 95.1(6)
N1A W1 C20A 92.5(7)
C11A W1 C20A 99.0(7)
N1A W1 C1A 95.6(7)
C11A W1 C1A 124.3(6)
C20A W1 C1A 134.8(6)
N1A W1 C5A 113.2(6)
C11A W1 C5A 145.5(6)
C20A W1 C5A 99.1(6)
C1A W1 C5A 37.6(6)
N1A W1 C2A 119.5(6)
C11A W1 C2A 91.0(6)
C20A W1 C2A 145.6(7)
C1A W1 C2A 38.0(6)
C5A W1 C2A 58.5(5)
N1A W1 C3A 153.9(6)
C11A W1 C3A 88.9(6)
C20A W1 C3A 112.4(7)
C1A W1 C3A 61.5(8)
C5A W1 C3A 57.0(6)
C2A W1 C3A 34.5(6)
N1A W1 C4A 145.3(6)
C11A W1 C4A 119.1(7)
C20A W1 C4A 88.1(6)
C1A W1 C4A 61.3(7)
C5A W1 C4A 33.0(6)
C2A W1 C4A 58.6(5)
C3A W1 C4A 35.6(5)
C6A C1A C5A 134.8(17)
C6A C1A C2A 123.0(16)
C5A C1A C2A 100.2(17)
C6A C1A W1 126.7(17)
C5A C1A W1 73.8(10)
C2A C1A W1 74.5(10)
C3A C2A C7A 123.2(15)
C3A C2A C1A 109.1(14)
C7A C2A C1A 127.5(17)
C3A C2A W1 73.1(10)
C7A C2A W1 121.3(12)
C1A C2A W1 67.5(9)
C2A C3A C4A 108.9(15)
C2A C3A C8A 124.0(13)
C4A C3A C8A 126.6(16)
C2A C3A W1 72.5(10)
C4A C3A W1 72.7(9)
C8A C3A W1 126.7(12)
C5A C4A C9A 127.6(14)
C5A C4A C3A 106.9(15)
C9A C4A C3A 125.1(17)
C5A C4A W1 71.6(10)
C9A C4A W1 127.3(12)
C3A C4A W1 71.7(8)
C4A C5A C1A 114.0(15)
C4A C5A C10A 126.4(15)
C1A C5A C10A 119.6(17)
C4A C5A W1 75.4(10)
C1A C5A W1 68.6(9)
C10A C5A W1 122.1(11)
C1A C6A H6AA 109.5
C1A C6A H6AB 109.5
H6AA C6A H6AB 109.5
C1A C6A H6AC 109.5
H6AA C6A H6AC 109.5
H6AB C6A H6AC 109.5
C2A C7A H7AA 109.5
C2A C7A H7AB 109.5
H7AA C7A H7AB 109.5
C2A C7A H7AC 109.5
H7AA C7A H7AC 109.5
H7AB C7A H7AC 109.5
C3A C8A H8AA 109.5
C3A C8A H8AB 109.5
H8AA C8A H8AB 109.5
C3A C8A H8AC 109.5
H8AA C8A H8AC 109.5
H8AB C8A H8AC 109.5
C4A C9A H9AA 109.5
C4A C9A H9AB 109.5
H9AA C9A H9AB 109.5
C4A C9A H9AC 109.5
H9AA C9A H9AC 109.5
H9AB C9A H9AC 109.5
C5A C10A H10A 109.5
C5A C10A H10B 109.5
H10A C10A H10B 109.5
C5A C10A H10C 109.5
H10A C10A H10C 109.5
H10B C10A H10C 109.5
O1A N1A W1 175.5(12)
N2A C11A W1 176.2(14)
C11A N2A C12A 145.4(18)
C17A C12A C13A 128.9(17)
C17A C12A N2A 117(2)
C13A C12A N2A 114.1(17)
C12A C13A C14A 115.3(16)
C12A C13A C18A 127.5(16)
C14A C13A C18A 117.2(19)
C15A C14A C13A 116(2)
C15A C14A H14A 122.0
C13A C14A H14A 122.0
C16A C15A C14A 126.1(18)
C16A C15A H15A 117.0
C14A C15A H15A 117.0
C15A C16A C17A 117.6(17)
C15A C16A H16A 121.2
C17A C16A H16A 121.2
C12A C17A C19A 124.7(16)
C12A C17A C16A 116(2)
C19A C17A C16A 119.4(17)
C13A C18A H18A 109.5
C13A C18A H18B 109.5
H18A C18A H18B 109.5
C13A C18A H18C 109.5
H18A C18A H18C 109.5
H18B C18A H18C 109.5
C17A C19A H19A 109.5
C17A C19A H19B 109.5
H19A C19A H19B 109.5
C17A C19A H19C 109.5
H19A C19A H19C 109.5
H19B C19A H19C 109.5
N3A C20A W1 176.8(14)
C20A N3A C21A 166.3(17)
N3A C21A C22A 119.8(14)
N3A C21A C26A 117.6(16)
C22A C21A C26A 122.6(15)
C21A C22A C23A 121.1(15)
C21A C22A C27A 117.9(14)
C23A C22A C27A 121.0(16)
C24A C23A C22A 115.7(17)
C24A C23A H23A 122.2
C22A C23A H23A 122.2
C25A C24A C23A 124.3(17)
C25A C24A H24A 117.9
C23A C24A H24A 117.9
C24A C25A C26A 122.0(17)
C24A C25A H25A 119.0
C26A C25A H25A 119.0
C28A C26A C21A 123.2(16)
C28A C26A C25A 122.5(15)
C21A C26A C25A 114.3(16)
C22A C27A H27A 109.5
C22A C27A H27B 109.5
H27A C27A H27B 109.5
C22A C27A H27C 109.5
H27A C27A H27C 109.5
H27B C27A H27C 109.5
C26A C28A H28A 109.5
C26A C28A H28B 109.5
H28A C28A H28B 109.5
C26A C28A H28C 109.5
H28A C28A H28C 109.5
H28B C28A H28C 109.5
N1B W2 C11B 92.4(6)
N1B W2 C20B 88.3(7)
C11B W2 C20B 95.9(6)
N1B W2 C2B 123.7(7)
C11B W2 C2B 90.3(6)
C20B W2 C2B 147.2(7)
N1B W2 C1B 102.6(7)
C11B W2 C1B 120.2(6)
C20B W2 C1B 141.3(6)
C2B W2 C1B 34.2(6)
N1B W2 C4B 148.5(6)
C11B W2 C4B 119.1(6)
C20B W2 C4B 90.1(6)
C2B W2 C4B 59.2(6)
C1B W2 C4B 61.5(7)
N1B W2 C3B 158.8(6)
C11B W2 C3B 89.5(6)
C20B W2 C3B 112.5(7)
C2B W2 C3B 35.2(6)
C1B W2 C3B 58.8(7)
C4B W2 C3B 34.9(5)
N1B W2 C5B 114.6(6)
C11B W2 C5B 147.0(6)
C20B W2 C5B 103.2(6)
C2B W2 C5B 59.4(5)
C1B W2 C5B 38.5(6)
C4B W2 C5B 35.9(6)
C3B W2 C5B 58.5(5)
C2B C1B C6B 136.8(18)
C2B C1B C5B 104.6(18)
C6B C1B C5B 117.8(17)
C2B C1B W2 70.2(11)
C6B C1B W2 128.5(15)
C5B C1B W2 72.4(10)
C1B C2B C3B 113.7(15)
C1B C2B C7B 119.9(18)
C3B C2B C7B 122.6(15)
C1B C2B W2 75.5(11)
C3B C2B W2 76.7(10)
C7B C2B W2 134.4(12)
C2B C3B C4B 108.0(16)
C2B C3B C8B 127.2(13)
C4B C3B C8B 124.8(17)
C2B C3B W2 68.1(10)
C4B C3B W2 71.7(9)
C8B C3B W2 125.5(12)
C3B C4B C5B 107.8(15)
C3B C4B C9B 126.6(16)
C5B C4B C9B 125.2(13)
C3B C4B W2 73.4(10)
C5B C4B W2 72.9(11)
C9B C4B W2 124.9(10)
C4B C5B C1B 105.5(14)
C4B C5B C10B 128.9(14)
C1B C5B C10B 125.5(17)
C4B C5B W2 71.2(10)
C1B C5B W2 69.2(9)
C10B C5B W2 122.3(11)
C1B C6B H6BA 109.5
C1B C6B H6BB 109.5
H6BA C6B H6BB 109.5
C1B C6B H6BC 109.5
H6BA C6B H6BC 109.5
H6BB C6B H6BC 109.5
C2B C7B H7BA 109.5
C2B C7B H7BB 109.5
H7BA C7B H7BB 109.5
C2B C7B H7BC 109.5
H7BA C7B H7BC 109.5
H7BB C7B H7BC 109.5
C3B C8B H8BA 109.5
C3B C8B H8BB 109.5
H8BA C8B H8BB 109.5
C3B C8B H8BC 109.5
H8BA C8B H8BC 109.5
H8BB C8B H8BC 109.5
C4B C9B H9BA 109.5
C4B C9B H9BB 109.5
H9BA C9B H9BB 109.5
C4B C9B H9BC 109.5
H9BA C9B H9BC 109.5
H9BB C9B H9BC 109.5
C5B C10B H10D 109.5
C5B C10B H10E 109.5
H10D C10B H10E 109.5
C5B C10B H10F 109.5
H10D C10B H10F 109.5
H10E C10B H10F 109.5
O1B N1B W2 175.0(15)
N2B C11B W2 170.4(15)
C11B N2B C12B 139.9(19)
C13B C12B C17B 124.4(15)
C13B C12B N2B 124.0(19)
C17B C12B N2B 111.0(19)
C12B C13B C14B 115.6(17)
C12B C13B C18B 123.1(16)
C14B C13B C18B 121.1(19)
C15B C14B C13B 120(2)
C15B C14B H14B 120.2
C13B C14B H14B 120.2
C14B C15B C16B 124.6(17)
C14B C15B H15B 117.7
C16B C15B H15B 117.7
C15B C16B C17B 118(2)
C15B C16B H16B 121.2
C17B C16B H16B 121.2
C16B C17B C12B 117(2)
C16B C17B C19B 118.2(19)
C12B C17B C19B 124.0(14)
C13B C18B H18D 109.5
C13B C18B H18E 109.5
H18D C18B H18E 109.5
C13B C18B H18F 109.5
H18D C18B H18F 109.5
H18E C18B H18F 109.5
C17B C19B H19D 109.5
C17B C19B H19E 109.5
H19D C19B H19E 109.5
C17B C19B H19F 109.5
H19D C19B H19F 109.5
H19E C19B H19F 109.5
N3B C20B W2 170.6(15)
C20B N3B C21B 161.9(17)
C22B C21B C26B 119.3(14)
C22B C21B N3B 121.1(14)
C26B C21B N3B 119.5(16)
C23B C22B C21B 119.6(15)
C23B C22B C27B 120.3(17)
C21B C22B C27B 120.0(14)
C22B C23B C24B 124.2(18)
C22B C23B H23B 117.9
C24B C23B H23B 117.9
C23B C24B C25B 115.7(15)
C23B C24B H24B 122.2
C25B C24B H24B 122.2
C26B C25B C24B 121.2(17)
C26B C25B H25B 119.4
C24B C25B H25B 119.4
C25B C26B C21B 119.5(17)
C25B C26B C28B 121.9(16)
C21B C26B C28B 118.6(15)
C22B C27B H27D 109.5
C22B C27B H27E 109.5
H27D C27B H27E 109.5
C22B C27B H27F 109.5
H27D C27B H27F 109.5
H27E C27B H27F 109.5
C26B C28B H28D 109.5
C26B C28B H28E 109.5
H28D C28B H28E 109.5
C26B C28B H28F 109.5
H28D C28B H28F 109.5
H28E C28B H28F 109.5

loop_
_geom_bond_atom_site_label_1
_geom_bond_atom_site_label_2
_geom_bond_distance
W1 N1A 1.899(16)
W1 C11A 1.937(15)
W1 C20A 1.948(17)
W1 C1A 2.28(2)
W1 C5A 2.351(16)
W1 C2A 2.377(16)
W1 C3A 2.384(17)
W1 C4A 2.397(17)
C1A C6A 1.36(3)
C1A C5A 1.49(2)
C1A C2A 1.52(2)
C2A C3A 1.41(3)
C2A C7A 1.48(2)
C3A C4A 1.460(19)
C3A C8A 1.55(3)
C4A C5A 1.35(2)
C4A C9A 1.41(3)
C5A C10A 1.50(2)
C6A H6AA 0.9800
C6A H6AB 0.9800
C6A H6AC 0.9800
C7A H7AA 0.9800
C7A H7AB 0.9800
C7A H7AC 0.9800
C8A H8AA 0.9800
C8A H8AB 0.9800
C8A H8AC 0.9800
C9A H9AA 0.9800
C9A H9AB 0.9800
C9A H9AC 0.9800
C10A H10A 0.9800
C10A H10B 0.9800
C10A H10C 0.9800
N1A O1A 1.193(18)
C11A N2A 1.223(18)
N2A C12A 1.440(19)
C12A C17A 1.33(3)
C12A C13A 1.40(3)
C13A C14A 1.44(2)
C13A C18A 1.50(3)
C14A C15A 1.43(3)
C14A H14A 0.9500
C15A C16A 1.35(3)
C15A H15A 0.9500
C16A C17A 1.46(2)
C16A H16A 0.9500
C17A C19A 1.39(3)
C18A H18A 0.9800
C18A H18B 0.9800
C18A H18C 0.9800
C19A H19A 0.9800
C19A H19B 0.9800
C19A H19C 0.9800
C20A N3A 1.21(2)
N3A C21A 1.37(2)
C21A C22A 1.38(2)
C21A C26A 1.42(2)
C22A C23A 1.41(2)
C22A C27A 1.55(2)
C23A C24A 1.40(2)
C23A H23A 0.9500
C24A C25A 1.32(2)
C24A H24A 0.9500
C25A C26A 1.44(2)
C25A H25A 0.9500
C26A C28A 1.39(2)
C27A H27A 0.9800
C27A H27B 0.9800
C27A H27C 0.9800
C28A H28A 0.9800
C28A H28B 0.9800
C28A H28C 0.9800
W2 N1B 1.795(17)
W2 C11B 1.992(15)
W2 C20B 2.090(17)
W2 C2B 2.243(16)
W2 C1B 2.31(2)
W2 C4B 2.332(17)
W2 C3B 2.353(19)
W2 C5B 2.354(17)
C1B C2B 1.34(3)
C1B C6B 1.44(3)
C1B C5B 1.54(2)
C2B C3B 1.39(3)
C2B C7B 1.54(2)
C3B C4B 1.404(19)
C3B C8B 1.46(3)
C4B C5B 1.44(2)
C4B C9B 1.57(3)
C5B C10B 1.55(2)
C6B H6BA 0.9800
C6B H6BB 0.9800
C6B H6BC 0.9800
C7B H7BA 0.9800
C7B H7BB 0.9800
C7B H7BC 0.9800
C8B H8BA 0.9800
C8B H8BB 0.9800
C8B H8BC 0.9800
C9B H9BA 0.9800
C9B H9BB 0.9800
C9B H9BC 0.9800
C10B H10D 0.9800
C10B H10E 0.9800
C10B H10F 0.9800
N1B O1B 1.16(2)
C11B N2B 1.195(19)
N2B C12B 1.443(18)
C12B C13B 1.33(3)
C12B C17B 1.42(3)
C13B C14B 1.45(2)
C13B C18B 1.49(3)
C14B C15B 1.31(3)
C14B H14B 0.9500
C15B C16B 1.37(3)
C15B H15B 0.9500
C16B C17B 1.378(19)
C16B H16B 0.9500
C17B C19B 1.52(3)
C18B H18D 0.9800
C18B H18E 0.9800
C18B H18F 0.9800
C19B H19D 0.9800
C19B H19E 0.9800
C19B H19F 0.9800
C20B N3B 1.120(19)
N3B C21B 1.43(2)
C21B C22B 1.39(2)
C21B C26B 1.41(2)
C22B C23B 1.32(2)
C22B C27B 1.53(2)
C23B C24B 1.39(2)
C23B H23B 0.9500
C24B C25B 1.43(2)
C24B H24B 0.9500
C25B C26B 1.35(2)
C25B H25B 0.9500
C26B C28B 1.51(2)
C27B H27D 0.9800
C27B H27E 0.9800
C27B H27F 0.9800
C28B H28D 0.9800
C28B H28E 0.9800
C28B H28F 0.9800

loop_
_geom_torsion_atom_site_label_1
_geom_torsion_atom_site_label_2
_geom_torsion_atom_site_label_3
_geom_torsion_atom_site_label_4
_geom_torsion
N1A W1 C1A C6A 12.9(16)
C11A W1 C1A C6A -87.2(18)
C20A W1 C1A C6A 112.1(17)
C5A W1 C1A C6A 134(2)
C2A W1 C1A C6A -120(2)
C3A W1 C1A C6A -153.9(17)
C4A W1 C1A C6A 165.4(17)
N1A W1 C1A C5A -121.4(10)
C11A W1 C1A C5A 138.5(10)
C20A W1 C1A C5A -22.2(16)
C2A W1 C1A C5A 105.8(15)
C3A W1 C1A C5A 71.8(11)
C4A W1 C1A C5A 31.1(9)
N1A W1 C1A C2A 132.8(10)
C11A W1 C1A C2A 32.7(14)
C20A W1 C1A C2A -128.0(11)
C5A W1 C1A C2A -105.8(15)
C3A W1 C1A C2A -34.0(9)
C4A W1 C1A C2A -74.7(11)
C6A C1A C2A C3A -174(2)
C5A C1A C2A C3A -8.4(18)
W1 C1A C2A C3A 61.5(12)
C6A C1A C2A C7A 11(3)
C5A C1A C2A C7A 177.1(16)
W1 C1A C2A C7A -113.1(17)
C6A C1A C2A W1 124(2)
C5A C1A C2A W1 -69.9(10)
N1A W1 C2A C3A -176.9(8)
C11A W1 C2A C3A 86.7(10)
C20A W1 C2A C3A -20.7(15)
C1A W1 C2A C3A -119.8(14)
C5A W1 C2A C3A -76.2(10)
C4A W1 C2A C3A -37.4(9)
N1A W1 C2A C7A 64.2(16)
C11A W1 C2A C7A -32.2(16)
C20A W1 C2A C7A -139.7(14)
C1A W1 C2A C7A 121(2)
C5A W1 C2A C7A 164.8(18)
C3A W1 C2A C7A -119.0(18)
C4A W1 C2A C7A -156.3(18)
N1A W1 C2A C1A -57.1(11)
C11A W1 C2A C1A -153.5(11)
C20A W1 C2A C1A 99.1(15)
C5A W1 C2A C1A 43.5(10)
C3A W1 C2A C1A 119.8(14)
C4A W1 C2A C1A 82.4(11)
C7A C2A C3A C4A -179.2(15)
C1A C2A C3A C4A 6.0(19)
W1 C2A C3A C4A 64.0(11)
C7A C2A C3A C8A -6(3)
C1A C2A C3A C8A 179.0(16)
W1 C2A C3A C8A -122.9(16)
C7A C2A C3A W1 116.8(16)
C1A C2A C3A W1 -58.1(11)
N1A W1 C3A C2A 6.2(16)
C11A W1 C3A C2A -93.2(9)
C20A W1 C3A C2A 167.5(9)
C1A W1 C3A C2A 37.4(9)
C5A W1 C3A C2A 81.2(10)
C4A W1 C3A C2A 117.1(15)
N1A W1 C3A C4A -110.9(13)
C11A W1 C3A C4A 149.7(12)
C20A W1 C3A C4A 50.4(12)
C1A W1 C3A C4A -79.6(11)
C5A W1 C3A C4A -35.8(10)
C2A W1 C3A C4A -117.1(15)
N1A W1 C3A C8A 125.9(16)
C11A W1 C3A C8A 26.5(14)
C20A W1 C3A C8A -72.7(14)
C1A W1 C3A C8A 157.2(15)
C5A W1 C3A C8A -159.0(16)
C2A W1 C3A C8A 119.8(16)
C4A W1 C3A C8A -123.2(19)
C2A C3A C4A C5A -0.5(19)
C8A C3A C4A C5A -173.3(17)
W1 C3A C4A C5A 63.4(12)
C2A C3A C4A C9A 172.9(16)
C8A C3A C4A C9A 0(3)
W1 C3A C4A C9A -123.2(17)
C2A C3A C4A W1 -63.9(12)
C8A C3A C4A W1 123.3(17)
N1A W1 C4A C5A 18.2(14)
C11A W1 C4A C5A -150.9(9)
C20A W1 C4A C5A 109.8(10)
C1A W1 C4A C5A -35.4(9)
C2A W1 C4A C5A -79.5(11)
C3A W1 C4A C5A -115.7(15)
N1A W1 C4A C9A -105.5(17)
C11A W1 C4A C9A 85.4(15)
C20A W1 C4A C9A -13.9(15)
C1A W1 C4A C9A -159.2(16)
C5A W1 C4A C9A -123.7(17)
C2A W1 C4A C9A 156.8(18)
C3A W1 C4A C9A 121(2)
N1A W1 C4A C3A 133.8(12)
C11A W1 C4A C3A -35.3(13)
C20A W1 C4A C3A -134.5(11)
C1A W1 C4A C3A 80.2(11)
C5A W1 C4A C3A 115.7(15)
C2A W1 C4A C3A 36.2(10)
C9A C4A C5A C1A -178.6(16)
C3A C4A C5A C1A -5.4(19)
W1 C4A C5A C1A 58.0(12)
C9A C4A C5A C10A 4(3)
C3A C4A C5A C10A 177.2(15)
W1 C4A C5A C10A -119.3(17)
C9A C4A C5A W1 123.4(18)
C3A C4A C5A W1 -63.5(11)
C6A C1A C5A C4A 172(2)
C2A C1A C5A C4A 8.6(19)
W1 C1A C5A C4A -61.9(13)
C6A C1A C5A C10A -10(3)
C2A C1A C5A C10A -173.9(14)
W1 C1A C5A C10A 115.7(14)
C6A C1A C5A W1 -126(3)
C2A C1A C5A W1 70.5(10)
N1A W1 C5A C4A -168.9(9)
C11A W1 C5A C4A 48.5(15)
C20A W1 C5A C4A -72.2(10)
C1A W1 C5A C4A 123.6(14)
C2A W1 C5A C4A 79.7(10)
C3A W1 C5A C4A 38.7(9)
N1A W1 C5A C1A 67.6(11)
C11A W1 C5A C1A -75.1(16)
C20A W1 C5A C1A 164.2(11)
C2A W1 C5A C1A -43.9(10)
C3A W1 C5A C1A -84.9(11)
C4A W1 C5A C1A -123.6(14)
N1A W1 C5A C10A -44.8(16)
C11A W1 C5A C10A 172.6(14)
C20A W1 C5A C10A 51.9(16)
C1A W1 C5A C10A -112.3(19)
C2A W1 C5A C10A -156.2(17)
C3A W1 C5A C10A 162.8(17)
C4A W1 C5A C10A 124.1(18)
C11A W1 N1A O1A -10(16)
C20A W1 N1A O1A 89(16)
C1A W1 N1A O1A -135(16)
C5A W1 N1A O1A -170(16)
C2A W1 N1A O1A -104(16)
C3A W1 N1A O1A -108(16)
C4A W1 N1A O1A 179(100)
N1A W1 C11A N2A -105(24)
C20A W1 C11A N2A 162(24)
C1A W1 C11A N2A -4(25)
C5A W1 C11A N2A 41(25)
C2A W1 C11A N2A 15(24)
C3A W1 C11A N2A 49(24)
C4A W1 C11A N2A 69(24)
W1 C11A N2A C12A 36(26)
C11A N2A C12A C17A -143(3)
C11A N2A C12A C13A 31(4)
C17A C12A C13A C14A -7(3)
N2A C12A C13A C14A 179.8(14)
C17A C12A C13A C18A 173.2(19)
N2A C12A C13A C18A 0(3)
C12A C13A C14A C15A 3(3)
C18A C13A C14A C15A -177.1(16)
C13A C14A C15A C16A 0(3)
C14A C15A C16A C17A 1(3)
C13A C12A C17A C19A -178(2)
N2A C12A C17A C19A -4(3)
C13A C12A C17A C16A 7(3)
N2A C12A C17A C16A -179.8(15)
C15A C16A C17A C12A -3(2)
C15A C16A C17A C19A -179.1(19)
N1A W1 C20A N3A 80(29)
C11A W1 C20A N3A 175(28)
C1A W1 C20A N3A -21(29)
C5A W1 C20A N3A -34(29)
C2A W1 C20A N3A -80(29)
C3A W1 C20A N3A -92(29)
C4A W1 C20A N3A -66(29)
W1 C20A N3A C21A -119(26)
C20A N3A C21A C22A -15(8)
C20A N3A C21A C26A 164(7)
N3A C21A C22A C23A -178.1(16)
C26A C21A C22A C23A 3(3)
N3A C21A C22A C27A 1(3)
C26A C21A C22A C27A -177.7(16)
C21A C22A C23A C24A -4(3)
C27A C22A C23A C24A 177.1(16)
C22A C23A C24A C25A 3(3)
C23A C24A C25A C26A -1(3)
N3A C21A C26A C28A 0(3)
C22A C21A C26A C28A 178.6(18)
N3A C21A C26A C25A -179.9(16)
C22A C21A C26A C25A -1(3)
C24A C25A C26A C28A -179.7(19)
C24A C25A C26A C21A 0(3)
N1B W2 C1B C2B 132.9(11)
C11B W2 C1B C2B 32.6(14)
C20B W2 C1B C2B -123.8(12)
C4B W2 C1B C2B -76.3(11)
C3B W2 C1B C2B -36.1(10)
C5B W2 C1B C2B -113.3(16)
N1B W2 C1B C6B -1.8(17)
C11B W2 C1B C6B -102.1(17)
C20B W2 C1B C6B 101.5(19)
C2B W2 C1B C6B -135(2)
C4B W2 C1B C6B 148.9(18)
C3B W2 C1B C6B -170.8(18)
C5B W2 C1B C6B 112(2)
N1B W2 C1B C5B -113.7(10)
C11B W2 C1B C5B 146.0(10)
C20B W2 C1B C5B -10.4(17)
C2B W2 C1B C5B 113.3(16)
C4B W2 C1B C5B 37.0(9)
C3B W2 C1B C5B 77.3(10)
C6B C1B C2B C3B -166(2)
C5B C1B C2B C3B 3(2)
W2 C1B C2B C3B 68.2(13)
C6B C1B C2B C7B -7(3)
C5B C1B C2B C7B 162.0(15)
W2 C1B C2B C7B -133.2(16)
C6B C1B C2B W2 126(3)
C5B C1B C2B W2 -64.8(11)
N1B W2 C2B C1B -59.2(12)
C11B W2 C2B C1B -152.2(12)
C20B W2 C2B C1B 106.3(15)
C4B W2 C2B C1B 83.5(12)
C3B W2 C2B C1B 119.1(14)
C5B W2 C2B C1B 41.5(11)
N1B W2 C2B C3B -178.3(8)
C11B W2 C2B C3B 88.7(9)
C20B W2 C2B C3B -12.8(15)
C1B W2 C2B C3B -119.1(14)
C4B W2 C2B C3B -35.6(9)
C5B W2 C2B C3B -77.6(10)
N1B W2 C2B C7B 59(2)
C11B W2 C2B C7B -34.3(19)
C20B W2 C2B C7B -135.8(17)
C1B W2 C2B C7B 118(2)
C4B W2 C2B C7B -159(2)
C3B W2 C2B C7B -123(2)
C5B W2 C2B C7B 159(2)
C1B C2B C3B C4B -7(2)
C7B C2B C3B C4B -164.5(15)
W2 C2B C3B C4B 60.9(11)
C1B C2B C3B C8B 173.8(17)
C7B C2B C3B C8B 16(3)
W2 C2B C3B C8B -118.8(17)
C1B C2B C3B W2 -67.5(13)
C7B C2B C3B W2 134.6(17)
N1B W2 C3B C2B 3.9(19)
C11B W2 C3B C2B -91.3(10)
C20B W2 C3B C2B 172.5(9)
C1B W2 C3B C2B 35.1(9)
C4B W2 C3B C2B 118.9(14)
C5B W2 C3B C2B 80.4(11)
N1B W2 C3B C4B -115.0(16)
C11B W2 C3B C4B 149.8(11)
C20B W2 C3B C4B 53.6(12)
C2B W2 C3B C4B -118.9(14)
C1B W2 C3B C4B -83.8(11)
C5B W2 C3B C4B -38.5(10)
N1B W2 C3B C8B 124.8(17)
C11B W2 C3B C8B 29.6(14)
C20B W2 C3B C8B -66.6(14)
C2B W2 C3B C8B 120.9(16)
C1B W2 C3B C8B 155.9(15)
C4B W2 C3B C8B -120.2(19)
C5B W2 C3B C8B -158.7(16)
C2B C3B C4B C5B 6.7(19)
C8B C3B C4B C5B -173.6(17)
W2 C3B C4B C5B 65.3(12)
C2B C3B C4B C9B 179.9(15)
C8B C3B C4B C9B 0(2)
W2 C3B C4B C9B -121.5(15)
C2B C3B C4B W2 -58.6(12)
C8B C3B C4B W2 121.1(16)
N1B W2 C4B C3B 141.3(12)
C11B W2 C4B C3B -35.2(13)
C20B W2 C4B C3B -131.9(11)
C2B W2 C4B C3B 35.9(10)
C1B W2 C4B C3B 75.5(11)
C5B W2 C4B C3B 115.2(14)
N1B W2 C4B C5B 26.1(16)
C11B W2 C4B C5B -150.3(9)
C20B W2 C4B C5B 112.9(9)
C2B W2 C4B C5B -79.2(10)
C1B W2 C4B C5B -39.7(9)
C3B W2 C4B C5B -115.2(14)
N1B W2 C4B C9B -95.3(18)
C11B W2 C4B C9B 88.3(14)
C20B W2 C4B C9B -8.5(14)
C2B W2 C4B C9B 159.4(16)
C1B W2 C4B C9B -161.1(15)
C3B W2 C4B C9B 123.5(19)
C5B W2 C4B C9B -121.4(16)
C3B C4B C5B C1B -4.6(19)
C9B C4B C5B C1B -177.9(14)
W2 C4B C5B C1B 61.0(11)
C3B C4B C5B C10B 177.6(15)
C9B C4B C5B C10B 4(3)
W2 C4B C5B C10B -116.8(18)
C3B C4B C5B W2 -65.6(11)
C9B C4B C5B W2 121.0(15)
C2B C1B C5B C4B 0.8(19)
C6B C1B C5B C4B 172.7(18)
W2 C1B C5B C4B -62.4(12)
C2B C1B C5B C10B 178.7(15)
C6B C1B C5B C10B -9(3)
W2 C1B C5B C10B 115.5(16)
C2B C1B C5B W2 63.2(12)
C6B C1B C5B W2 -124.9(18)
N1B W2 C5B C4B -165.3(8)
C11B W2 C5B C4B 52.7(15)
C20B W2 C5B C4B -71.1(10)
C2B W2 C5B C4B 78.7(10)
C1B W2 C5B C4B 115.5(13)
C3B W2 C5B C4B 37.4(9)
N1B W2 C5B C1B 79.1(11)
C11B W2 C5B C1B -62.8(17)
C20B W2 C5B C1B 173.3(11)
C2B W2 C5B C1B -36.9(10)
C4B W2 C5B C1B -115.5(13)
C3B W2 C5B C1B -78.2(11)
N1B W2 C5B C10B -40.5(16)
C11B W2 C5B C10B 177.5(13)
C20B W2 C5B C10B 53.7(15)
C2B W2 C5B C10B -156.5(17)
C1B W2 C5B C10B -119.7(19)
C4B W2 C5B C10B 124.8(17)
C3B W2 C5B C10B 162.2(17)
C11B W2 N1B O1B 132(12)
C20B W2 N1B O1B -132(12)
C2B W2 N1B O1B 40(12)
C1B W2 N1B O1B 11(12)
C4B W2 N1B O1B -44(12)
C3B W2 N1B O1B 38(13)
C5B W2 N1B O1B -28(12)
N1B W2 C11B N2B -122(9)
C20B W2 C11B N2B 149(9)
C2B W2 C11B N2B 1(9)
C1B W2 C11B N2B -16(10)
C4B W2 C11B N2B 56(9)
C3B W2 C11B N2B 37(9)
C5B W2 C11B N2B 24(10)
W2 C11B N2B C12B 51(10)
C11B N2B C12B C13B 33(4)
C11B N2B C12B C17B -155(2)
C17B C12B C13B C14B 7(3)
N2B C12B C13B C14B 177.5(16)
C17B C12B C13B C18B -177.0(17)
N2B C12B C13B C18B -6(3)
C12B C13B C14B C15B -7(3)
C18B C13B C14B C15B 176.5(18)
C13B C14B C15B C16B 7(3)
C14B C15B C16B C17B -5(3)
C15B C16B C17B C12B 4(2)
C15B C16B C17B C19B 178.0(17)
C13B C12B C17B C16B -5(3)
N2B C12B C17B C16B -177.3(14)
C13B C12B C17B C19B -179(2)
N2B C12B C17B C19B 9(2)
N1B W2 C20B N3B 92(10)
C11B W2 C20B N3B -176(10)
C2B W2 C20B N3B -76(10)
C1B W2 C20B N3B -17(11)
C4B W2 C20B N3B -57(10)
C3B W2 C20B N3B -84(10)
C5B W2 C20B N3B -23(10)
W2 C20B N3B C21B -144(8)
C20B N3B C21B C22B 7(7)
C20B N3B C21B C26B -176(5)
C26B C21B C22B C23B -2(3)
N3B C21B C22B C23B 175.1(17)
C26B C21B C22B C27B -178.0(17)
N3B C21B C22B C27B -1(3)
C21B C22B C23B C24B 4(3)
C27B C22B C23B C24B -179.8(18)
C22B C23B C24B C25B 0(3)
C23B C24B C25B C26B -6(3)
C24B C25B C26B C21B 8(3)
C24B C25B C26B C28B -174.9(17)
C22B C21B C26B C25B -4(3)
N3B C21B C26B C25B 179.0(17)
C22B C21B C26B C28B 178.6(17)
N3B C21B C26B C28B 2(3)
